data_7005946
loop_
_publ_author_name
'Bratsos, Ioannis'
'Birarda, Giovanni'
'Jedner, Stephanie'
'Zangrando, Ennio'
'Alessio, Enzo'

_publ_section_title
;
 Half-sandwich RuII-[9]aneS3 complexes with dicarboxylate ligands:
 synthesis, characterization and chemical behavior.
;
_journal_issue 36
_journal_name_full 'Dalton transactions (Cambridge, England : 2003)'
_journal_page_first 4048
_journal_page_last 4058
_journal_paper_doi 10.1039/b707011j
_journal_year 2007
_chemical_formula_moiety 'C18 H42 O9 Ru2 S8 2+, 2(C F3 S O3 1-), 2(C H3 N O2)'
_chemical_formula_sum 'C22 H48 F6 N2 O19 Ru2 S10'
_chemical_formula_weight 1281.36
_chemical_name_systematic
;
fac-(1,4,7-tritiacyclononane)-(dimethylsulfoxide,S)-ruthenium(II)-(mu-oxalate)-
fac-tris(dimethylsulfoxide,S)-(dimethylsulfoxide,O)-ruthenium(II)
bis(triflate) bis(nitromethane) solvate
;
_space_group_IT_number 14
_symmetry_cell_setting monoclinic
_symmetry_space_group_name_Hall '-P 2yn'
_symmetry_space_group_name_H-M 'P 1 21/n 1'
_atom_sites_solution_hydrogens geom
_atom_sites_solution_primary direct
_atom_sites_solution_secondary difmap
_audit_creation_method SHELXL-97
_cell_angle_alpha 90.00
_cell_angle_beta 91.22(2)
_cell_angle_gamma 90.00
_cell_formula_units_Z 4
_cell_length_a 15.284(3)
_cell_length_b 16.305(3)
_cell_length_c 19.628(4)
_cell_measurement_temperature 293(2)
_cell_volume 4890.3(17)
_computing_cell_refinement 'Denzo (Otwinowski & Minor 1997)'
_computing_data_collection 'Nonius Xpress'
_computing_data_reduction 'Denzo and Scalepack (Otwinowski & Minor 1997)'
_computing_molecular_graphics 'Ortep3/windows (Farrugia,1997)'
_computing_publication_material 'Wingx 1.70.00 (Farrugia, 1999)'
_computing_structure_refinement 'SHELX97 (Sheldrick, 1998)'
_computing_structure_solution 'SHELX97 (Sheldrick, 1998)'
_diffrn_ambient_temperature 293(2)
_diffrn_measured_fraction_theta_full 0.993
_diffrn_measured_fraction_theta_max 0.993
_diffrn_measurement_device_type 'image plate dip1030'
_diffrn_measurement_method 'laser scanner'
_diffrn_radiation_monochromator graphite
_diffrn_radiation_source 'fine-focus sealed tube'
_diffrn_radiation_type MoK\a
_diffrn_radiation_wavelength 0.71073
_diffrn_reflns_av_R_equivalents 0.0370
_diffrn_reflns_av_sigmaI/netI 0.0355
_diffrn_reflns_limit_h_max 20
_diffrn_reflns_limit_h_min -19
_diffrn_reflns_limit_k_max 21
_diffrn_reflns_limit_k_min -21
_diffrn_reflns_limit_l_max 26
_diffrn_reflns_limit_l_min -25
_diffrn_reflns_number 82752
_diffrn_reflns_theta_full 28.28
_diffrn_reflns_theta_max 28.28
_diffrn_reflns_theta_min 1.62
_exptl_absorpt_coefficient_mu 1.133
_exptl_absorpt_correction_T_max 0.8254
_exptl_absorpt_correction_T_min 0.4579
_exptl_absorpt_correction_type refdelf
_exptl_absorpt_process_details
;
Parkin S,Moezzi B & Hope H, (1995) J. Appl. Cryst. 28, 53-56
Cubic fit to sin(theta)/lambda - 24 parameters
;
_exptl_crystal_colour yellow
_exptl_crystal_density_diffrn 1.740
_exptl_crystal_density_method 'not measured'
_exptl_crystal_F_000 2592
_exptl_crystal_size_max 0.40
_exptl_crystal_size_mid 0.25
_exptl_crystal_size_min 0.25
_refine_diff_density_max 1.313
_refine_diff_density_min -0.736
_refine_diff_density_rms 0.169
_refine_ls_extinction_method none
_refine_ls_goodness_of_fit_ref 0.985
_refine_ls_hydrogen_treatment constr
_refine_ls_matrix_type full
_refine_ls_number_parameters 510
_refine_ls_number_reflns 12046
_refine_ls_number_restraints 0
_refine_ls_restrained_S_all 1.059
_refine_ls_R_factor_all 0.0767
_refine_ls_R_factor_gt 0.0631
_refine_ls_shift/su_max 0.001
_refine_ls_shift/su_mean 0.000
_refine_ls_structure_factor_coef Fsqd
_refine_ls_weighting_details 'calc w=1/[\s^2^(Fo^2^)+(0.1530P)^2^+0.0000P] where P=(Fo^2^+2Fc^2^)/3'
_refine_ls_weighting_scheme calc
_refine_ls_wR_factor_gt 0.1954
_refine_ls_wR_factor_ref 0.2053
_reflns_number_gt 8716
_reflns_number_total 12046
_reflns_threshold_expression >2sigma(I)
_cod_data_source_file b707011j.txt
_cod_data_source_block 6
_cod_original_sg_symbol_H-M 'P 21/n'
_cod_database_code 7005946

loop_
_symmetry_equiv_pos_as_xyz
'x, y, z'
'-x+1/2, y+1/2, -z+1/2'
'-x, -y, -z'
'x-1/2, -y-1/2, z-1/2'

loop_
_atom_site_label
_atom_site_type_symbol
_atom_site_fract_x
_atom_site_fract_y
_atom_site_fract_z
_atom_site_U_iso_or_equiv
_atom_site_adp_type
_atom_site_occupancy
_atom_site_symmetry_multiplicity
_atom_site_calc_flag
_atom_site_refinement_flags
_atom_site_disorder_assembly
_atom_site_disorder_group
Ru1 Ru 0.58766(2) 0.15545(2) 0.637256(18) 0.05070(14) Uani 1 1 d . . .
S1 S 0.56378(8) 0.10584(8) 0.52972(6) 0.0610(3) Uani 1 1 d . . .
S2 S 0.72554(8) 0.10260(9) 0.63388(7) 0.0622(3) Uani 1 1 d . . .
S3 S 0.64026(9) 0.27557(8) 0.58893(7) 0.0638(3) Uani 1 1 d . . .
S4 S 0.52759(8) 0.04765(8) 0.69631(7) 0.0620(3) Uani 1 1 d . . .
O4 O 0.4500(3) 0.0709(3) 0.7356(2) 0.0902(13) Uani 1 1 d . . .
C1 C 0.6648(4) 0.0553(5) 0.5055(3) 0.0869(19) Uani 1 1 d . . .
H1A H 0.6498 0.0066 0.4793 0.104 Uiso 1 1 calc R . .
H1B H 0.6966 0.0918 0.4759 0.104 Uiso 1 1 calc R . .
C2 C 0.7226(4) 0.0313(5) 0.5621(4) 0.090(2) Uani 1 1 d . . .
H2A H 0.7815 0.0255 0.5453 0.108 Uiso 1 1 calc R . .
H2B H 0.7043 -0.0220 0.5785 0.108 Uiso 1 1 calc R . .
C3 C 0.7946(4) 0.1820(5) 0.5972(4) 0.0857(18) Uani 1 1 d . . .
H3A H 0.8514 0.1810 0.6202 0.103 Uiso 1 1 calc R . .
H3B H 0.8034 0.1694 0.5495 0.103 Uiso 1 1 calc R . .
C4 C 0.7573(4) 0.2659(4) 0.6025(4) 0.0883(19) Uani 1 1 d . . .
H4A H 0.7859 0.3007 0.5696 0.106 Uiso 1 1 calc R . .
H4B H 0.7719 0.2872 0.6474 0.106 Uiso 1 1 calc R . .
C5 C 0.6314(5) 0.2605(5) 0.4961(3) 0.0910(19) Uani 1 1 d . . .
H5A H 0.6155 0.3121 0.4746 0.109 Uiso 1 1 calc R . .
H5B H 0.6880 0.2443 0.4792 0.109 Uiso 1 1 calc R . .
C6 C 0.5658(5) 0.1976(4) 0.4765(3) 0.0801(16) Uani 1 1 d . . .
H6A H 0.5765 0.1809 0.4300 0.096 Uiso 1 1 calc R . .
H6B H 0.5083 0.2227 0.4770 0.096 Uiso 1 1 calc R . .
C7 C 0.6038(5) 0.0042(5) 0.7550(4) 0.095(2) Uani 1 1 d . . .
H7A H 0.6160 0.0425 0.7910 0.143 Uiso 1 1 calc R . .
H7B H 0.6570 -0.0085 0.7320 0.143 Uiso 1 1 calc R . .
H7C H 0.5798 -0.0451 0.7737 0.143 Uiso 1 1 calc R . .
C8 C 0.4992(5) -0.0393(4) 0.6468(4) 0.092(2) Uani 1 1 d . . .
H8A H 0.4581 -0.0236 0.6115 0.138 Uiso 1 1 calc R . .
H8B H 0.4733 -0.0800 0.6754 0.138 Uiso 1 1 calc R . .
H8C H 0.5509 -0.0614 0.6267 0.138 Uiso 1 1 calc R . .
O1 O 0.6032(2) 0.2113(2) 0.73492(17) 0.0575(8) Uani 1 1 d . . .
O2 O 0.4644(2) 0.2156(2) 0.64607(16) 0.0582(8) Uani 1 1 d . . .
C9 C 0.5371(3) 0.2526(3) 0.7514(2) 0.0550(10) Uani 1 1 d . . .
C10 C 0.4571(3) 0.2526(3) 0.7013(2) 0.0520(10) Uani 1 1 d . . .
O8 O 0.3894(2) 0.2891(2) 0.72041(16) 0.0572(8) Uani 1 1 d . . .
O9 O 0.5319(2) 0.2952(2) 0.80404(17) 0.0605(8) Uani 1 1 d . . .
Ru2 Ru 0.41050(2) 0.35627(2) 0.812816(19) 0.05313(14) Uani 1 1 d . . .
S5 S 0.45559(8) 0.42355(9) 0.90715(6) 0.0617(3) Uani 1 1 d . . .
O5 O 0.3928(3) 0.4643(3) 0.9522(2) 0.0785(11) Uani 1 1 d . . .
S6 S 0.28064(8) 0.42251(9) 0.80772(7) 0.0654(3) Uani 1 1 d . . .
O6 O 0.2102(3) 0.3958(3) 0.8539(2) 0.0918(14) Uani 1 1 d . . .
S7 S 0.35442(9) 0.25403(9) 0.87490(7) 0.0664(3) Uani 1 1 d . . .
O7 O 0.3307(3) 0.2717(3) 0.9460(2) 0.0809(12) Uani 1 1 d . . .
S8 S 0.51844(11) 0.44033(11) 0.68917(8) 0.0794(4) Uani 1 1 d . . .
O3 O 0.4603(2) 0.4530(2) 0.75097(19) 0.0675(9) Uani 1 1 d . . .
C11 C 0.5213(4) 0.3573(5) 0.9602(3) 0.0848(19) Uani 1 1 d . . .
H11A H 0.4841 0.3194 0.9834 0.127 Uiso 1 1 calc R . .
H11B H 0.5535 0.3895 0.9930 0.127 Uiso 1 1 calc R . .
H11C H 0.5613 0.3274 0.9325 0.127 Uiso 1 1 calc R . .
C12 C 0.5371(4) 0.4957(5) 0.8849(3) 0.088(2) Uani 1 1 d . . .
H12A H 0.5210 0.5211 0.8423 0.132 Uiso 1 1 calc R . .
H12B H 0.5922 0.4681 0.8805 0.132 Uiso 1 1 calc R . .
H12C H 0.5421 0.5368 0.9197 0.132 Uiso 1 1 calc R . .
C13 C 0.2911(5) 0.5285(4) 0.8155(4) 0.0907(19) Uani 1 1 d . . .
H13A H 0.3181 0.5415 0.8588 0.136 Uiso 1 1 calc R . .
H13B H 0.2343 0.5534 0.8125 0.136 Uiso 1 1 calc R . .
H13C H 0.3267 0.5490 0.7796 0.136 Uiso 1 1 calc R . .
C14 C 0.2381(5) 0.4140(6) 0.7252(4) 0.106(3) Uani 1 1 d . . .
H14A H 0.2190 0.3586 0.7173 0.159 Uiso 1 1 calc R . .
H14B H 0.2825 0.4279 0.6933 0.159 Uiso 1 1 calc R . .
H14C H 0.1894 0.4506 0.7195 0.159 Uiso 1 1 calc R . .
C15 C 0.4260(5) 0.1687(4) 0.8805(4) 0.097(2) Uani 1 1 d . . .
H15A H 0.4715 0.1796 0.9138 0.145 Uiso 1 1 calc R . .
H15B H 0.4516 0.1592 0.8369 0.145 Uiso 1 1 calc R . .
H15C H 0.3938 0.1210 0.8938 0.145 Uiso 1 1 calc R . .
C16 C 0.2631(5) 0.2066(5) 0.8333(4) 0.098(2) Uani 1 1 d . . .
H16A H 0.2146 0.2440 0.8322 0.147 Uiso 1 1 calc R . .
H16B H 0.2474 0.1579 0.8577 0.147 Uiso 1 1 calc R . .
H16C H 0.2782 0.1924 0.7876 0.147 Uiso 1 1 calc R . .
C17 C 0.4810(6) 0.5147(10) 0.6319(5) 0.173(6) Uani 1 1 d . . .
H17A H 0.4329 0.4931 0.6053 0.260 Uiso 1 1 calc R . .
H17B H 0.5275 0.5300 0.6024 0.260 Uiso 1 1 calc R . .
H17C H 0.4619 0.5621 0.6566 0.260 Uiso 1 1 calc R . .
C18 C 0.6207(4) 0.4853(6) 0.7107(4) 0.105(2) Uani 1 1 d . . .
H18A H 0.6508 0.4517 0.7438 0.157 Uiso 1 1 calc R . .
H18B H 0.6116 0.5390 0.7293 0.157 Uiso 1 1 calc R . .
H18C H 0.6553 0.4896 0.6705 0.157 Uiso 1 1 calc R . .
S20 S 0.0164(2) 0.22799(17) 0.73190(18) 0.1352(10) Uani 1 1 d . . .
O21 O -0.0450(5) 0.1676(5) 0.7210(4) 0.146(2) Uani 1 1 d . . .
O22 O 0.0237(7) 0.2797(7) 0.7840(5) 0.208(4) Uani 1 1 d . . .
O23 O 0.1064(7) 0.1993(9) 0.7143(8) 0.286(7) Uani 1 1 d . . .
C20 C 0.0157(8) 0.2907(7) 0.6598(7) 0.146(4) Uiso 1 1 d . . .
F1 F 0.0161(7) 0.2511(6) 0.6062(5) 0.239(4) Uani 1 1 d . . .
F2 F -0.0596(6) 0.3281(7) 0.6522(7) 0.245(4) Uani 1 1 d . . .
F3 F 0.0679(5) 0.3494(5) 0.6544(5) 0.213(4) Uani 1 1 d . . .
S30 S 0.26778(19) 0.49677(15) 0.50132(15) 0.1166(7) Uani 1 1 d . . .
O31 O 0.2834(9) 0.4387(7) 0.5552(6) 0.247(5) Uani 1 1 d . . .
O32 O 0.3176(10) 0.4859(10) 0.4495(7) 0.304(7) Uani 1 1 d . . .
O33 O 0.2668(8) 0.5751(6) 0.5309(6) 0.226(5) Uani 1 1 d . . .
C30 C 0.1600(10) 0.4675(9) 0.4838(8) 0.171(5) Uiso 1 1 d . . .
F4 F 0.1476(7) 0.4043(6) 0.4512(6) 0.249(5) Uani 1 1 d . . .
F5 F 0.1195(11) 0.4515(9) 0.5363(7) 0.319(7) Uani 1 1 d . . .
F6 F 0.1134(11) 0.5228(9) 0.4579(9) 0.352(8) Uani 1 1 d . . .
N50 N 0.8005(9) 0.3253(9) 0.0324(7) 0.185(5) Uiso 1 1 d . . .
O50 O 0.8601(9) 0.3303(9) -0.0027(7) 0.229(5) Uiso 1 1 d . . .
O51 O 0.7451(10) 0.3737(11) 0.0360(8) 0.261(7) Uiso 1 1 d . . .
C50 C 0.7718(9) 0.2481(9) 0.0621(7) 0.167(5) Uiso 1 1 d . . .
H50A H 0.7472 0.2584 0.1058 0.251 Uiso 1 1 calc R . .
H50B H 0.8210 0.2118 0.0673 0.251 Uiso 1 1 calc R . .
H50C H 0.7285 0.2233 0.0326 0.251 Uiso 1 1 calc R . .
N40 N 0.7639(11) 0.3024(11) 0.8435(9) 0.205(6) Uiso 1 1 d . . .
O40 O 0.7587(9) 0.3409(9) 0.7966(8) 0.235(6) Uiso 1 1 d . . .
O41 O 0.7167(13) 0.3245(13) 0.8825(11) 0.315(9) Uiso 1 1 d . . .
C40 C 0.7894(8) 0.2201(7) 0.8386(6) 0.141(4) Uiso 1 1 d . . .
H40A H 0.7692 0.1904 0.8775 0.212 Uiso 1 1 calc R . .
H40B H 0.8520 0.2169 0.8372 0.212 Uiso 1 1 calc R . .
H40C H 0.7644 0.1966 0.7978 0.212 Uiso 1 1 calc R . .

loop_
_atom_site_aniso_label
_atom_site_aniso_U_11
_atom_site_aniso_U_22
_atom_site_aniso_U_33
_atom_site_aniso_U_23
_atom_site_aniso_U_13
_atom_site_aniso_U_12
Ru1 0.0503(2) 0.0558(2) 0.0463(2) -0.00803(14) 0.00754(15) -0.00251(14)
S1 0.0654(7) 0.0660(7) 0.0518(6) -0.0122(5) 0.0036(5) 0.0001(5)
S2 0.0544(6) 0.0734(8) 0.0589(7) -0.0030(6) 0.0073(5) 0.0012(5)
S3 0.0667(7) 0.0622(7) 0.0630(7) -0.0029(6) 0.0094(6) -0.0091(6)
S4 0.0634(7) 0.0635(7) 0.0594(7) -0.0032(5) 0.0110(5) -0.0082(5)
O4 0.091(3) 0.094(3) 0.087(3) 0.001(2) 0.040(2) -0.009(2)
C1 0.093(4) 0.101(5) 0.067(3) -0.029(3) 0.008(3) 0.033(4)
C2 0.081(4) 0.108(5) 0.081(4) -0.029(4) 0.007(3) 0.026(4)
C3 0.055(3) 0.103(5) 0.099(5) 0.019(4) 0.005(3) -0.014(3)
C4 0.065(3) 0.082(4) 0.119(5) 0.000(4) 0.016(3) -0.016(3)
C5 0.113(5) 0.093(5) 0.067(4) 0.012(3) -0.002(3) -0.019(4)
C6 0.102(4) 0.075(4) 0.062(3) -0.001(3) -0.009(3) 0.001(3)
C7 0.106(5) 0.095(5) 0.085(5) 0.024(4) -0.007(4) -0.014(4)
C8 0.110(5) 0.076(4) 0.090(5) -0.013(4) 0.005(4) -0.026(4)
O1 0.0527(16) 0.068(2) 0.0521(17) -0.0116(15) 0.0012(13) 0.0052(14)
O2 0.0569(17) 0.069(2) 0.0485(17) -0.0128(15) 0.0022(13) 0.0017(15)
C9 0.056(2) 0.064(3) 0.045(2) -0.006(2) 0.0041(18) -0.011(2)
C10 0.048(2) 0.061(3) 0.047(2) -0.0071(19) 0.0023(17) -0.0074(18)
O8 0.0509(16) 0.070(2) 0.0509(17) -0.0164(15) 0.0022(13) 0.0015(14)
O9 0.0558(17) 0.078(2) 0.0480(17) -0.0169(16) 0.0015(13) 0.0001(16)
Ru2 0.0498(2) 0.0647(3) 0.0450(2) -0.01333(15) 0.00559(15) -0.00182(15)
S5 0.0582(6) 0.0768(8) 0.0500(6) -0.0202(6) 0.0028(5) -0.0015(5)
O5 0.072(2) 0.104(3) 0.060(2) -0.034(2) 0.0065(17) 0.007(2)
S6 0.0556(6) 0.0805(9) 0.0601(7) -0.0151(6) 0.0040(5) 0.0064(6)
O6 0.058(2) 0.125(4) 0.093(3) -0.008(3) 0.021(2) 0.009(2)
S7 0.0693(7) 0.0738(8) 0.0568(7) -0.0104(6) 0.0162(6) -0.0076(6)
O7 0.081(3) 0.100(3) 0.063(2) -0.010(2) 0.0236(19) -0.013(2)
S8 0.0903(10) 0.0846(10) 0.0642(8) -0.0103(7) 0.0208(7) -0.0161(8)
O3 0.073(2) 0.070(2) 0.060(2) -0.0074(17) 0.0114(16) -0.0061(17)
C11 0.078(4) 0.112(5) 0.063(3) -0.019(3) -0.017(3) 0.017(3)
C12 0.084(4) 0.112(5) 0.069(4) -0.028(4) 0.004(3) -0.034(4)
C13 0.082(4) 0.081(4) 0.109(5) -0.013(4) 0.001(4) 0.011(3)
C14 0.086(4) 0.155(7) 0.075(4) -0.033(5) -0.025(3) 0.038(5)
C15 0.119(6) 0.081(4) 0.090(5) 0.013(4) 0.031(4) 0.013(4)
C16 0.097(5) 0.103(5) 0.094(5) -0.027(4) 0.020(4) -0.035(4)
C17 0.102(6) 0.325(19) 0.092(6) 0.086(9) 0.000(5) -0.010(8)
C18 0.076(4) 0.127(6) 0.112(6) -0.017(5) 0.025(4) -0.022(4)
S20 0.141(2) 0.1008(16) 0.162(3) -0.0371(16) -0.0442(18) -0.0038(14)
O21 0.168(6) 0.129(5) 0.138(5) -0.004(4) -0.015(4) -0.027(4)
O22 0.243(8) 0.206(8) 0.174(7) -0.063(7) -0.006(6) -0.009(7)
O23 0.231(9) 0.293(10) 0.333(11) -0.027(9) -0.009(8) 0.037(8)
F1 0.272(8) 0.259(8) 0.188(7) -0.025(6) 0.057(6) -0.065(7)
F2 0.195(7) 0.237(8) 0.302(9) 0.025(7) -0.048(7) -0.016(6)
F3 0.182(6) 0.213(7) 0.243(7) 0.022(6) -0.007(5) -0.107(5)
S30 0.1453(19) 0.0879(14) 0.1175(17) 0.0045(12) 0.0212(15) -0.0127(13)
O31 0.263(9) 0.216(9) 0.258(9) 0.041(8) -0.045(8) -0.043(7)
O32 0.269(10) 0.372(12) 0.273(11) -0.026(9) 0.073(8) -0.023(9)
O33 0.220(8) 0.194(8) 0.264(9) -0.036(7) -0.026(7) -0.048(7)
F4 0.237(7) 0.209(7) 0.300(9) -0.092(7) -0.066(7) -0.022(6)
F5 0.285(9) 0.355(11) 0.319(10) 0.032(9) 0.052(8) -0.052(8)
F6 0.330(11) 0.343(12) 0.382(12) 0.015(9) -0.037(9) 0.028(9)

loop_
_atom_type_symbol
_atom_type_description
_atom_type_scat_dispersion_real
_atom_type_scat_dispersion_imag
_atom_type_scat_source
C C 0.0033 0.0016 'International Tables Vol C Tables 4.2.6.8 and 6.1.1.4'
H H 0.0000 0.0000 'International Tables Vol C Tables 4.2.6.8 and 6.1.1.4'
O O 0.0106 0.0060 'International Tables Vol C Tables 4.2.6.8 and 6.1.1.4'
F F 0.0171 0.0103 'International Tables Vol C Tables 4.2.6.8 and 6.1.1.4'
S S 0.1246 0.1234 'International Tables Vol C Tables 4.2.6.8 and 6.1.1.4'
Ru Ru -1.2594 0.8363 'International Tables Vol C Tables 4.2.6.8 and 6.1.1.4'
N N 0.0061 0.0033 'International Tables Vol C Tables 4.2.6.8 and 6.1.1.4'

loop_
_geom_angle_atom_site_label_1
_geom_angle_atom_site_label_2
_geom_angle_atom_site_label_3
_geom_angle
_geom_angle_site_symmetry_1
_geom_angle_site_symmetry_3
_geom_angle_publ_flag
O1 Ru1 O2 79.17(12) . . ?
O1 Ru1 S2 95.89(9) . . ?
O2 Ru1 S2 173.99(10) . . ?
O1 Ru1 S1 174.78(10) . . ?
O2 Ru1 S1 96.53(9) . . ?
S2 Ru1 S1 88.22(5) . . ?
O1 Ru1 S4 84.92(10) . . ?
O2 Ru1 S4 87.02(10) . . ?
S2 Ru1 S4 96.01(5) . . ?
S1 Ru1 S4 97.88(5) . . ?
O1 Ru1 S3 88.52(10) . . ?
O2 Ru1 S3 87.68(11) . . ?
S2 Ru1 S3 88.78(5) . . ?
S1 Ru1 S3 88.35(5) . . ?
S4 Ru1 S3 172.24(5) . . ?
C1 S1 C6 101.3(3) . . ?
C1 S1 Ru1 106.4(2) . . ?
C6 S1 Ru1 103.6(2) . . ?
C2 S2 C3 98.7(4) . . ?
C2 S2 Ru1 104.8(2) . . ?
C3 S2 Ru1 106.6(2) . . ?
C4 S3 C5 100.7(4) . . ?
C4 S3 Ru1 102.5(2) . . ?
C5 S3 Ru1 105.8(2) . . ?
O4 S4 C8 107.6(3) . . ?
O4 S4 C7 106.7(4) . . ?
C8 S4 C7 100.8(4) . . ?
O4 S4 Ru1 113.5(2) . . ?
C8 S4 Ru1 115.5(3) . . ?
C7 S4 Ru1 111.7(2) . . ?
C2 C1 S1 115.2(4) . . ?
C1 C2 S2 115.0(5) . . ?
C4 C3 S2 113.4(4) . . ?
C3 C4 S3 116.7(4) . . ?
C6 C5 S3 112.7(5) . . ?
C5 C6 S1 116.1(5) . . ?
C9 O1 Ru1 112.6(3) . . ?
C10 O2 Ru1 112.8(3) . . ?
O9 C9 O1 125.0(4) . . ?
O9 C9 C10 117.5(4) . . ?
O1 C9 C10 117.4(4) . . ?
O2 C10 O8 125.3(4) . . ?
O2 C10 C9 117.9(4) . . ?
O8 C10 C9 116.9(4) . . ?
C10 O8 Ru2 112.7(3) . . ?
C9 O9 Ru2 113.6(3) . . ?
O9 Ru2 O8 78.83(12) . . ?
O9 Ru2 O3 88.72(15) . . ?
O8 Ru2 O3 86.89(14) . . ?
O9 Ru2 S7 92.30(11) . . ?
O8 Ru2 S7 91.57(10) . . ?
O3 Ru2 S7 177.95(11) . . ?
O9 Ru2 S5 92.45(9) . . ?
O8 Ru2 S5 170.82(9) . . ?
O3 Ru2 S5 90.06(11) . . ?
S7 Ru2 S5 91.67(5) . . ?
O9 Ru2 S6 172.79(10) . . ?
O8 Ru2 S6 95.22(9) . . ?
O3 Ru2 S6 86.87(11) . . ?
S7 Ru2 S6 91.94(6) . . ?
S5 Ru2 S6 93.26(5) . . ?
O5 S5 C12 108.5(3) . . ?
O5 S5 C11 106.6(3) . . ?
C12 S5 C11 98.9(4) . . ?
O5 S5 Ru2 121.42(17) . . ?
C12 S5 Ru2 108.9(2) . . ?
C11 S5 Ru2 110.0(2) . . ?
O6 S6 C14 106.5(4) . . ?
O6 S6 C13 107.6(3) . . ?
C14 S6 C13 101.1(4) . . ?
O6 S6 Ru2 118.7(2) . . ?
C14 S6 Ru2 108.3(2) . . ?
C13 S6 Ru2 113.0(2) . . ?
O7 S7 C15 105.0(3) . . ?
O7 S7 C16 108.2(3) . . ?
C15 S7 C16 99.5(4) . . ?
O7 S7 Ru2 118.1(2) . . ?
C15 S7 Ru2 112.0(2) . . ?
C16 S7 Ru2 112.2(3) . . ?
O3 S8 C17 103.2(4) . . ?
O3 S8 C18 106.2(3) . . ?
C17 S8 C18 98.1(5) . . ?
S8 O3 Ru2 124.6(2) . . ?
O22 S20 O21 128.4(6) . . ?
O22 S20 O23 108.2(7) . . ?
O21 S20 O23 111.6(6) . . ?
O22 S20 C20 104.6(7) . . ?
O21 S20 C20 107.5(5) . . ?
O23 S20 C20 89.2(8) . . ?
F1 C20 F3 108.3(11) . . ?
F1 C20 F2 99.7(11) . . ?
F3 C20 F2 101.3(10) . . ?
F1 C20 S20 112.6(10) . . ?
F3 C20 S20 121.5(10) . . ?
F2 C20 S20 110.8(10) . . ?
O32 S30 O33 117.4(8) . . ?
O32 S30 O31 113.4(9) . . ?
O33 S30 O31 107.4(7) . . ?
O32 S30 C30 112.2(9) . . ?
O33 S30 C30 108.2(7) . . ?
O31 S30 C30 96.1(7) . . ?
F4 C30 F5 100.5(13) . . ?
F4 C30 F6 108.3(14) . . ?
F5 C30 F6 101.6(13) . . ?
F4 C30 S30 117.9(12) . . ?
F5 C30 S30 112.3(13) . . ?
F6 C30 S30 114.2(13) . . ?
O50 N50 O51 124.9(19) . . ?
O50 N50 C50 123.1(16) . . ?
O51 N50 C50 109.7(16) . . ?
O40 N40 O41 110(2) . . ?
O40 N40 C40 119.9(19) . . ?
O41 N40 C40 123(2) . . ?

loop_
_geom_bond_atom_site_label_1
_geom_bond_atom_site_label_2
_geom_bond_distance
_geom_bond_site_symmetry_2
_geom_bond_publ_flag
Ru1 O1 2.131(3) . ?
Ru1 O2 2.135(3) . ?
Ru1 S2 2.2789(13) . ?
Ru1 S1 2.2826(13) . ?
Ru1 S4 2.3069(14) . ?
Ru1 S3 2.3268(14) . ?
S1 C1 1.822(6) . ?
S1 C6 1.825(7) . ?
S2 C2 1.825(7) . ?
S2 C3 1.828(6) . ?
S3 C4 1.809(7) . ?
S3 C5 1.841(7) . ?
S4 O4 1.477(4) . ?
S4 C8 1.767(7) . ?
S4 C7 1.769(7) . ?
C1 C2 1.458(10) . ?
C3 C4 1.488(10) . ?
C5 C6 1.479(9) . ?
O1 C9 1.262(6) . ?
O2 C10 1.247(5) . ?
C9 O9 1.248(6) . ?
C9 C10 1.553(7) . ?
C10 O8 1.257(5) . ?
O8 Ru2 2.138(3) . ?
O9 Ru2 2.117(3) . ?
Ru2 O3 2.140(4) . ?
Ru2 S7 2.2457(15) . ?
Ru2 S5 2.2477(13) . ?
Ru2 S6 2.2599(14) . ?
S5 O5 1.476(4) . ?
S5 C12 1.774(6) . ?
S5 C11 1.793(7) . ?
S6 O6 1.488(4) . ?
S6 C14 1.738(7) . ?
S6 C13 1.742(7) . ?
S7 O7 1.478(4) . ?
S7 C15 1.773(7) . ?
S7 C16 1.778(7) . ?
S8 O3 1.533(4) . ?
S8 C17 1.742(11) . ?
S8 C18 1.769(7) . ?
S20 O22 1.328(8) . ?
S20 O21 1.374(7) . ?
S20 O23 1.499(10) . ?
S20 C20 1.747(14) . ?
C20 F1 1.234(11) . ?
C20 F3 1.252(11) . ?
C20 F2 1.307(11) . ?
S30 O32 1.295(10) . ?
S30 O33 1.403(10) . ?
S30 O31 1.436(10) . ?
S30 C30 1.743(16) . ?
C30 F4 1.226(12) . ?
C30 F5 1.240(12) . ?
C30 F6 1.250(13) . ?
N50 O50 1.156(12) . ?
N50 O51 1.160(13) . ?
N50 C50 1.457(18) . ?
N40 O40 1.116(14) . ?
N40 O41 1.122(14) . ?
N40 C40 1.401(17) . ?

loop_
_geom_torsion_atom_site_label_1
_geom_torsion_atom_site_label_2
_geom_torsion_atom_site_label_3
_geom_torsion_atom_site_label_4
_geom_torsion
_geom_torsion_site_symmetry_1
_geom_torsion_site_symmetry_2
_geom_torsion_site_symmetry_3
_geom_torsion_site_symmetry_4
_geom_torsion_publ_flag
O1 Ru1 S1 C1 142.0(11) . . . . ?
O2 Ru1 S1 C1 176.3(3) . . . . ?
S2 Ru1 S1 C1 0.0(3) . . . . ?
S4 Ru1 S1 C1 -95.8(3) . . . . ?
S3 Ru1 S1 C1 88.8(3) . . . . ?
O1 Ru1 S1 C6 35.7(11) . . . . ?
O2 Ru1 S1 C6 70.0(3) . . . . ?
S2 Ru1 S1 C6 -106.3(2) . . . . ?
S4 Ru1 S1 C6 157.8(2) . . . . ?
S3 Ru1 S1 C6 -17.5(2) . . . . ?
O1 Ru1 S2 C2 167.9(3) . . . . ?
O2 Ru1 S2 C2 -157.7(10) . . . . ?
S1 Ru1 S2 C2 -15.4(3) . . . . ?
S4 Ru1 S2 C2 82.4(3) . . . . ?
S3 Ru1 S2 C2 -103.8(3) . . . . ?
O1 Ru1 S2 C3 -88.1(3) . . . . ?
O2 Ru1 S2 C3 -53.6(10) . . . . ?
S1 Ru1 S2 C3 88.7(3) . . . . ?
S4 Ru1 S2 C3 -173.6(3) . . . . ?
S3 Ru1 S2 C3 0.3(3) . . . . ?
O1 Ru1 S3 C4 79.4(3) . . . . ?
O2 Ru1 S3 C4 158.6(3) . . . . ?
S2 Ru1 S3 C4 -16.6(3) . . . . ?
S1 Ru1 S3 C4 -104.8(3) . . . . ?
S4 Ru1 S3 C4 111.7(5) . . . . ?
O1 Ru1 S3 C5 -175.5(3) . . . . ?
O2 Ru1 S3 C5 -96.3(3) . . . . ?
S2 Ru1 S3 C5 88.5(3) . . . . ?
S1 Ru1 S3 C5 0.3(3) . . . . ?
S4 Ru1 S3 C5 -143.2(5) . . . . ?
O1 Ru1 S4 O4 59.1(3) . . . . ?
O2 Ru1 S4 O4 -20.3(3) . . . . ?
S2 Ru1 S4 O4 154.5(2) . . . . ?
S1 Ru1 S4 O4 -116.5(2) . . . . ?
S3 Ru1 S4 O4 26.7(5) . . . . ?
O1 Ru1 S4 C8 -175.9(3) . . . . ?
O2 Ru1 S4 C8 104.7(3) . . . . ?
S2 Ru1 S4 C8 -80.5(3) . . . . ?
S1 Ru1 S4 C8 8.5(3) . . . . ?
S3 Ru1 S4 C8 151.6(5) . . . . ?
O1 Ru1 S4 C7 -61.6(3) . . . . ?
O2 Ru1 S4 C7 -141.0(3) . . . . ?
S2 Ru1 S4 C7 33.8(3) . . . . ?
S1 Ru1 S4 C7 122.9(3) . . . . ?
S3 Ru1 S4 C7 -94.0(5) . . . . ?
C6 S1 C1 C2 128.7(6) . . . . ?
Ru1 S1 C1 C2 20.7(7) . . . . ?
S1 C1 C2 S2 -36.3(8) . . . . ?
C3 S2 C2 C1 -76.6(6) . . . . ?
Ru1 S2 C2 C1 33.3(6) . . . . ?
C2 S2 C3 C4 129.4(6) . . . . ?
Ru1 S2 C3 C4 21.1(6) . . . . ?
S2 C3 C4 S3 -39.0(8) . . . . ?
C5 S3 C4 C3 -73.1(7) . . . . ?
Ru1 S3 C4 C3 35.9(6) . . . . ?
C4 S3 C5 C6 128.8(6) . . . . ?
Ru1 S3 C5 C6 22.4(6) . . . . ?
S3 C5 C6 S1 -41.1(8) . . . . ?
C1 S1 C6 C5 -71.6(6) . . . . ?
Ru1 S1 C6 C5 38.5(6) . . . . ?
O2 Ru1 O1 C9 -1.0(3) . . . . ?
S2 Ru1 O1 C9 175.5(3) . . . . ?
S1 Ru1 O1 C9 33.7(12) . . . . ?
S4 Ru1 O1 C9 -88.9(3) . . . . ?
S3 Ru1 O1 C9 86.9(3) . . . . ?
O1 Ru1 O2 C10 -1.2(3) . . . . ?
S2 Ru1 O2 C10 -36.2(12) . . . . ?
S1 Ru1 O2 C10 -178.2(3) . . . . ?
S4 Ru1 O2 C10 84.2(3) . . . . ?
S3 Ru1 O2 C10 -90.1(3) . . . . ?
Ru1 O1 C9 O9 -175.4(4) . . . . ?
Ru1 O1 C9 C10 2.7(5) . . . . ?
Ru1 O2 C10 O8 -176.1(4) . . . . ?
Ru1 O2 C10 C9 2.8(5) . . . . ?
O9 C9 C10 O2 174.3(4) . . . . ?
O1 C9 C10 O2 -3.9(7) . . . . ?
O9 C9 C10 O8 -6.7(7) . . . . ?
O1 C9 C10 O8 175.1(4) . . . . ?
O2 C10 O8 Ru2 -173.0(4) . . . . ?
C9 C10 O8 Ru2 8.1(5) . . . . ?
O1 C9 O9 Ru2 179.4(4) . . . . ?
C10 C9 O9 Ru2 1.3(6) . . . . ?
C9 O9 Ru2 O8 2.1(3) . . . . ?
C9 O9 Ru2 O3 -85.0(4) . . . . ?
C9 O9 Ru2 S7 93.3(3) . . . . ?
C9 O9 Ru2 S5 -175.0(3) . . . . ?
C9 O9 Ru2 S6 -32.7(11) . . . . ?
C10 O8 Ru2 O9 -5.8(3) . . . . ?
C10 O8 Ru2 O3 83.5(3) . . . . ?
C10 O8 Ru2 S7 -97.8(3) . . . . ?
C10 O8 Ru2 S5 12.8(9) . . . . ?
C10 O8 Ru2 S6 170.1(3) . . . . ?
O9 Ru2 S5 O5 -164.2(3) . . . . ?
O8 Ru2 S5 O5 177.6(7) . . . . ?
O3 Ru2 S5 O5 107.1(3) . . . . ?
S7 Ru2 S5 O5 -71.8(2) . . . . ?
S6 Ru2 S5 O5 20.2(2) . . . . ?
O9 Ru2 S5 C12 68.7(3) . . . . ?
O8 Ru2 S5 C12 50.5(7) . . . . ?
O3 Ru2 S5 C12 -20.0(3) . . . . ?
S7 Ru2 S5 C12 161.1(3) . . . . ?
S6 Ru2 S5 C12 -106.9(3) . . . . ?
O9 Ru2 S5 C11 -38.8(3) . . . . ?
O8 Ru2 S5 C11 -57.0(7) . . . . ?
O3 Ru2 S5 C11 -127.5(3) . . . . ?
S7 Ru2 S5 C11 53.6(3) . . . . ?
S6 Ru2 S5 C11 145.7(3) . . . . ?
O9 Ru2 S6 O6 139.2(9) . . . . ?
O8 Ru2 S6 O6 105.0(3) . . . . ?
O3 Ru2 S6 O6 -168.5(3) . . . . ?
S7 Ru2 S6 O6 13.2(2) . . . . ?
S5 Ru2 S6 O6 -78.6(2) . . . . ?
O9 Ru2 S6 C14 17.8(9) . . . . ?
O8 Ru2 S6 C14 -16.4(4) . . . . ?
O3 Ru2 S6 C14 70.2(4) . . . . ?
S7 Ru2 S6 C14 -108.2(4) . . . . ?
S5 Ru2 S6 C14 160.0(4) . . . . ?
O9 Ru2 S6 C13 -93.4(9) . . . . ?
O8 Ru2 S6 C13 -127.6(3) . . . . ?
O3 Ru2 S6 C13 -41.0(3) . . . . ?
S7 Ru2 S6 C13 140.6(3) . . . . ?
S5 Ru2 S6 C13 48.8(3) . . . . ?
O9 Ru2 S7 O7 115.7(2) . . . . ?
O8 Ru2 S7 O7 -165.4(2) . . . . ?
O3 Ru2 S7 O7 -124(3) . . . . ?
S5 Ru2 S7 O7 23.2(2) . . . . ?
S6 Ru2 S7 O7 -70.1(2) . . . . ?
O9 Ru2 S7 C15 -6.4(3) . . . . ?
O8 Ru2 S7 C15 72.5(3) . . . . ?
O3 Ru2 S7 C15 114(3) . . . . ?
S5 Ru2 S7 C15 -98.9(3) . . . . ?
S6 Ru2 S7 C15 167.8(3) . . . . ?
O9 Ru2 S7 C16 -117.2(3) . . . . ?
O8 Ru2 S7 C16 -38.4(3) . . . . ?
O3 Ru2 S7 C16 3(3) . . . . ?
S5 Ru2 S7 C16 150.2(3) . . . . ?
S6 Ru2 S7 C16 56.9(3) . . . . ?
C17 S8 O3 Ru2 142.3(5) . . . . ?
C18 S8 O3 Ru2 -115.0(4) . . . . ?
O9 Ru2 O3 S8 39.0(3) . . . . ?
O8 Ru2 O3 S8 -39.9(3) . . . . ?
S7 Ru2 O3 S8 -81(3) . . . . ?
S5 Ru2 O3 S8 131.4(3) . . . . ?
S6 Ru2 O3 S8 -135.3(3) . . . . ?
O22 S20 C20 F1 174.7(10) . . . . ?
O21 S20 C20 F1 -46.4(11) . . . . ?
O23 S20 C20 F1 66.0(11) . . . . ?
O22 S20 C20 F3 43.9(12) . . . . ?
O21 S20 C20 F3 -177.2(10) . . . . ?
O23 S20 C20 F3 -64.8(11) . . . . ?
O22 S20 C20 F2 -74.7(10) . . . . ?
O21 S20 C20 F2 64.3(10) . . . . ?
O23 S20 C20 F2 176.7(10) . . . . ?
O32 S30 C30 F4 41.3(15) . . . . ?
O33 S30 C30 F4 172.4(12) . . . . ?
O31 S30 C30 F4 -77.0(13) . . . . ?
O32 S30 C30 F5 157.5(13) . . . . ?
O33 S30 C30 F5 -71.4(13) . . . . ?
O31 S30 C30 F5 39.2(13) . . . . ?
O32 S30 C30 F6 -87.5(15) . . . . ?
O33 S30 C30 F6 43.6(15) . . . . ?
O31 S30 C30 F6 154.2(14) . . . . ?
